data_2104279
loop_
_publ_author_name
'Bendeif, El-Eulmi'
'Lecomte, Claude'
'Dahaoui, Slimane'

_publ_section_title
;
 Following an isosymmetric phase transition by changes in bond lengths
 and anisotropic displacement parameters: the case of
 <i>meta</i>-carboxyphenylammonium phosphite
;
_journal_issue 1
_journal_name_full 'Acta Crystallographica Section B'
_journal_page_first 59
_journal_page_last 67
_journal_paper_doi 10.1107/S0108768108042298
_journal_volume 65
_journal_year 2009
_chemical_formula_iupac '(C7 H8 N O2) +,(H2 P O3) -'
_chemical_formula_moiety 'C7 H8 N O2, H2 O3 P'
_chemical_formula_structural 'C7 H10 N O5 P'
_chemical_formula_sum 'C7 H10 N O5 P'
_chemical_formula_weight 219.13
_chemical_name_common 'm-carboxyphenyl ammonium monohydrogenphosphite'
_space_group_IT_number 14
_symmetry_cell_setting monoclinic
_symmetry_space_group_name_Hall '-P 2ybc'
_symmetry_space_group_name_H-M 'P 1 21/c 1'
_cell_angle_alpha 90.00
_cell_angle_beta 100.981(6)
_cell_angle_gamma 90.00
_cell_formula_units_Z 4
_cell_length_a 12.2487(9)
_cell_length_b 12.3265(8)
_cell_length_c 6.4290(5)
_cell_measurement_reflns_used 23700
_cell_measurement_temperature 235(2)
_cell_measurement_theta_max 30.00
_cell_measurement_theta_min 3.41
_cell_volume 952.90(12)
_computing_cell_refinement 'CrysAlis RED (Oxford Diffraction, 2006)'
_computing_data_collection 'CrysAlis CCD (Oxford Diffraction, 2006)'
_computing_data_reduction 'CrysAlis RED (Oxford Diffraction, 2006)'
_computing_molecular_graphics 'ORTEPIII (Burnett,M. N & Johnson, C. K, 1996)'
_computing_publication_material 'WinGX publication routines (Farrugia, 1999)'
_computing_structure_refinement 'SHELXL-97 (Sheldrick, 1997)'
_computing_structure_solution 'SHELXS-97 (Sheldrick, 1997)'
_diffrn_ambient_temperature 235(2)
_diffrn_measured_fraction_theta_full 0.7035
_diffrn_measured_fraction_theta_max 0.999
_diffrn_measurement_device Xcalibur-Saphire2
_diffrn_measurement_method \w
_diffrn_radiation_monochromator graphite
_diffrn_radiation_source 'fine-focus sealed tube'
_diffrn_radiation_type MoK\a
_diffrn_radiation_wavelength 0.71073
_diffrn_reflns_av_R_equivalents 0.0333
_diffrn_reflns_av_sigmaI/netI 0.0184
_diffrn_reflns_limit_h_max 17
_diffrn_reflns_limit_h_min -17
_diffrn_reflns_limit_k_max 17
_diffrn_reflns_limit_k_min -17
_diffrn_reflns_limit_l_max 8
_diffrn_reflns_limit_l_min -9
_diffrn_reflns_number 23700
_diffrn_reflns_theta_max 30.00
_diffrn_reflns_theta_min 3.39
_exptl_absorpt_coefficient_mu 0.285
_exptl_absorpt_correction_T_max 0.940
_exptl_absorpt_correction_T_min 0.889
_exptl_absorpt_correction_type integration
_exptl_absorpt_process_details 'Absorb, (DeTitta, 1985)'
_exptl_crystal_colour brown
_exptl_crystal_density_diffrn 1.527
_exptl_crystal_density_method 'not measured'
_exptl_crystal_description plate
_exptl_crystal_F_000 456
_exptl_crystal_size_max 0.40
_exptl_crystal_size_mid 0.40
_exptl_crystal_size_min 0.20
_refine_diff_density_max 0.464
_refine_diff_density_min -0.267
_refine_ls_extinction_method none
_refine_ls_goodness_of_fit_ref 1.096
_refine_ls_hydrogen_treatment mixed
_refine_ls_matrix_type full
_refine_ls_number_parameters 167
_refine_ls_number_reflns 2765
_refine_ls_number_restraints 0
_refine_ls_restrained_S_all 1.096
_refine_ls_R_factor_all 0.0461
_refine_ls_R_factor_gt 0.0385
_refine_ls_shift/su_max 0.029
_refine_ls_shift/su_mean 0.003
_refine_ls_structure_factor_coef Fsqd
_refine_ls_weighting_details 'calc w=1/[\s^2^(Fo^2^)+(0.0777P)^2^+0.0000P] where P=(Fo^2^+2Fc^2^)/3'
_refine_ls_weighting_scheme calc
_refine_ls_wR_factor_gt 0.1074
_refine_ls_wR_factor_ref 0.1128
_reflns_number_gt 2311
_reflns_number_total 2765
_reflns_threshold_expression >2sigma(I)
_cod_data_source_file bk5076.cif
_cod_data_source_block m-CPAMP_235K
_cod_database_code 2104279

loop_
_symmetry_equiv_pos_as_xyz
'x, y, z'
'-x, y+1/2, -z+1/2'
'-x, -y, -z'
'x, -y-1/2, z-1/2'

loop_
_atom_site_type_symbol
_atom_site_label
_atom_site_fract_x
_atom_site_fract_y
_atom_site_fract_z
_atom_site_U_iso_or_equiv
_atom_site_adp_type
_atom_site_calc_flag
_atom_site_refinement_flags
_atom_site_occupancy
_atom_site_disorder_assembly
_atom_site_disorder_group
H H1 0.6667(19) 0.6370(17) 0.403(4) 0.056(6) Uiso d . 1 . .
H H3 0.4516(14) 0.4936(15) 0.204(3) 0.043(5) Uiso d . 1 . .
H H5 0.1131(14) 0.5692(15) 0.074(3) 0.038(4) Uiso d . 1 . .
H H6 0.1611(14) 0.7524(15) 0.195(3) 0.037(4) Uiso d . 1 . .
H H7 0.3467(12) 0.8045(12) 0.303(2) 0.021(4) Uiso d . 1 . .
H H8 0.1973(14) 0.4082(13) -0.058(3) 0.034(4) Uiso d . 1 . .
H H9 0.3083(16) 0.3676(14) 0.061(3) 0.039(5) Uiso d . 1 . .
H H10 0.2181(13) 0.3735(13) 0.173(3) 0.030(4) Uiso d . 1 . .
H H12 -0.020(3) 0.033(3) -0.184(5) 0.120(11) Uiso d . 1 . .
H H11 0.0360(12) 0.2313(12) 0.041(2) 0.026(4) Uiso d . 1 . .
P P1 0.09136(3) 0.14663(2) 0.00270(5) 0.02236(12) Uani d . 1 . .
O O3 0.20098(7) 0.18003(7) -0.05017(15) 0.0276(2) Uani d . 1 . .
O O4 0.09670(9) 0.07350(8) 0.19221(15) 0.0346(2) Uani d . 1 . .
O O5 0.01936(9) 0.09658(9) -0.20068(16) 0.0377(3) Uani d . 1 . .
N N1 0.24952(9) 0.40822(8) 0.07301(18) 0.0230(2) Uani d . 1 . .
O O1 0.60532(8) 0.61408(8) 0.35557(18) 0.0335(2) Uani d . 1 . .
O O2 0.55380(8) 0.78678(7) 0.38396(17) 0.0321(2) Uani d . 1 . .
C C1 0.53100(10) 0.69215(9) 0.3395(2) 0.0237(2) Uani d . 1 . .
C C2 0.41422(10) 0.65590(9) 0.2642(2) 0.0223(2) Uani d . 1 . .
C C3 0.38899(10) 0.54859(10) 0.20249(19) 0.0224(2) Uani d . 1 . .
C C4 0.27857(10) 0.52009(9) 0.13543(19) 0.0212(2) Uani d . 1 . .
C C5 0.19305(10) 0.59481(10) 0.1307(2) 0.0262(3) Uani d . 1 . .
C C6 0.21920(11) 0.70094(11) 0.1925(2) 0.0293(3) Uani d . 1 . .
C C7 0.32925(11) 0.73192(10) 0.2573(2) 0.0264(3) Uani d . 1 . .

loop_
_atom_site_aniso_label
_atom_site_aniso_U_11
_atom_site_aniso_U_22
_atom_site_aniso_U_33
_atom_site_aniso_U_12
_atom_site_aniso_U_13
_atom_site_aniso_U_23
P1 0.01911(18) 0.02290(18) 0.02319(19) -0.00300(10) -0.00071(12) 0.00020(11)
O3 0.0195(4) 0.0299(4) 0.0319(5) -0.0027(3) 0.0011(4) 0.0002(4)
O4 0.0393(6) 0.0368(5) 0.0232(5) -0.0171(4) -0.0051(4) 0.0037(4)
O5 0.0410(6) 0.0414(6) 0.0248(5) -0.0205(5) -0.0087(4) 0.0062(4)
N1 0.0206(5) 0.0214(5) 0.0251(6) -0.0009(4) -0.0009(4) -0.0009(4)
O1 0.0205(5) 0.0285(5) 0.0468(6) 0.0006(4) -0.0061(4) -0.0015(4)
O2 0.0248(5) 0.0267(4) 0.0434(6) -0.0054(4) 0.0031(4) -0.0061(4)
C1 0.0216(5) 0.0250(6) 0.0232(6) -0.0021(4) 0.0011(4) 0.0000(4)
C2 0.0197(5) 0.0230(5) 0.0229(6) -0.0014(4) 0.0005(4) 0.0000(4)
C3 0.0193(5) 0.0227(5) 0.0238(6) 0.0009(4) 0.0008(4) 0.0001(4)
C4 0.0203(5) 0.0215(5) 0.0204(5) -0.0016(4) 0.0002(4) -0.0005(4)
C5 0.0204(6) 0.0277(6) 0.0288(7) 0.0010(4) 0.0001(5) -0.0028(5)
C6 0.0238(6) 0.0285(6) 0.0335(7) 0.0064(5) -0.0001(5) -0.0051(5)
C7 0.0265(6) 0.0231(6) 0.0277(6) 0.0011(5) 0.0004(5) -0.0037(5)

loop_
_atom_type_symbol
_atom_type_description
_atom_type_scat_dispersion_real
_atom_type_scat_dispersion_imag
_atom_type_scat_source
C C 0.0033 0.0016 'International Tables Vol C Tables 4.2.6.8 and 6.1.1.4'
H H 0 0 'International Tables Vol C Tables 4.2.6.8 and 6.1.1.4'
N N 0.0061 0.0033 'International Tables Vol C Tables 4.2.6.8 and 6.1.1.4'
O O 0.0106 0.006 'International Tables Vol C Tables 4.2.6.8 and 6.1.1.4'
P P 0.1023 0.0942 'International Tables Vol C Tables 4.2.6.8 and 6.1.1.4'

loop_
_geom_angle_atom_site_label_1
_geom_angle_atom_site_label_2
_geom_angle_atom_site_label_3
_geom_angle_site_symmetry_1
_geom_angle_site_symmetry_3
_geom_angle
_geom_angle_publ_flag
O3 P1 O4 . . 116.32(6) ?
O3 P1 O5 . . 107.80(6) ?
O4 P1 O5 . . 111.84(5) ?
O3 P1 H11 . . 110.2(7) ?
O4 P1 H11 . . 105.8(7) ?
O5 P1 H11 . . 104.3(7) ?
P1 O5 H12 . . 117(2) ?
C4 N1 H8 . . 109.3(10) ?
C4 N1 H9 . . 113.3(11) ?
H8 N1 H9 . . 109.8(15) ?
C4 N1 H10 . . 111.1(10) ?
H8 N1 H10 . . 108.6(14) ?
H9 N1 H10 . . 104.7(15) ?
C1 O1 H1 . . 110.8(15) ?
O2 C1 O1 . . 123.83(12) ?
O2 C1 C2 . . 121.72(11) ?
O1 C1 C2 . . 114.44(10) ?
C7 C2 C3 . . 120.20(11) ?
C7 C2 C1 . . 118.27(11) ?
C3 C2 C1 . . 121.53(11) ?
C4 C3 C2 . . 118.58(11) ?
C4 C3 H3 . . 121.4(10) ?
C2 C3 H3 . . 120.0(10) ?
C3 C4 C5 . . 121.72(11) ?
C3 C4 N1 . . 119.83(10) ?
C5 C4 N1 . . 118.43(10) ?
C6 C5 C4 . . 119.12(11) ?
C6 C5 H5 . . 122.9(10) ?
C4 C5 H5 . . 117.9(10) ?
C7 C6 C5 . . 120.27(12) ?
C7 C6 H6 . . 119.7(10) ?
C5 C6 H6 . . 120.0(11) ?
C6 C7 C2 . . 120.09(12) ?
C6 C7 H7 . . 119.9(9) ?
C2 C7 H7 . . 119.9(9) ?

loop_
_geom_bond_atom_site_label_1
_geom_bond_atom_site_label_2
_geom_bond_site_symmetry_2
_geom_bond_distance
_geom_bond_publ_flag
P1 O3 . 1.5040(10) ?
P1 O4 . 1.5069(10) ?
P1 O5 . 1.5585(10) ?
P1 H11 . 1.294(15) ?
O5 H12 . 0.94(3) ?
N1 C4 . 1.4610(15) ?
N1 H8 . 0.954(17) ?
N1 H9 . 0.893(19) ?
N1 H10 . 0.918(17) ?
O1 C1 . 1.3152(15) ?
O1 H1 . 0.81(2) ?
O2 C1 . 1.2205(14) ?
C1 C2 . 1.4887(17) ?
C2 C7 . 1.3949(17) ?
C2 C3 . 1.3985(16) ?
C3 C4 . 1.3843(16) ?
C3 H3 . 1.022(18) ?
C4 C5 . 1.3908(16) ?
C5 C6 . 1.3868(18) ?
C5 H5 . 1.028(17) ?
C6 C7 . 1.3866(18) ?
C6 H6 . 0.956(18) ?
C7 H7 . 0.954(14) ?

loop_
_geom_hbond_atom_site_label_D
_geom_hbond_atom_site_label_H
_geom_hbond_atom_site_label_A
_geom_hbond_site_symmetry_A
_geom_hbond_distance_DH
_geom_hbond_distance_HA
_geom_hbond_distance_DA
_geom_hbond_angle_DHA
O(5) H(12) O(4) 3_555 0.94(4) 1.61(4) 2.5394(15) 173.4(18)
O(1) H(1) O(3) 2_655 0.81(2) 1.79(2) 2.5931(14) 172.3(18)
N(1) H(8) O(4) 4_565 0.956(19) 1.842(19) 2.7933(15) 172.9(15)
N(1) H(9) O(2) 2_645 0.892(19) 1.935(19) 2.8048(15) 164.5(18)
N(1) H(10) O(3) 4_566 0.916(18) 1.961(19) 2.8204(15) 158.9(16)

loop_
_geom_torsion_atom_site_label_1
_geom_torsion_atom_site_label_2
_geom_torsion_atom_site_label_3
_geom_torsion_atom_site_label_4
_geom_torsion_site_symmetry_1
_geom_torsion_site_symmetry_2
_geom_torsion_site_symmetry_3
_geom_torsion_site_symmetry_4
_geom_torsion
_geom_torsion_publ_flag
O2 C1 C2 C7 . . . . -3.9(2) y
O1 C1 C2 C7 . . . . 175.41(12) y
O2 C1 C2 C3 . . . . 176.46(12) y
O1 C1 C2 C3 . . . . -4.28(19) y
C7 C2 C3 C4 . . . . -0.13(19) ?
C1 C2 C3 C4 . . . . 179.56(11) ?
C2 C3 C4 C5 . . . . -0.81(19) ?
C2 C3 C4 N1 . . . . -179.08(11) ?
C3 C4 C5 C6 . . . . 0.78(19) ?
N1 C4 C5 C6 . . . . 179.07(12) ?
C4 C5 C6 C7 . . . . 0.2(2) ?
C5 C6 C7 C2 . . . . -1.1(2) ?
C3 C2 C7 C6 . . . . 1.1(2) ?
C1 C2 C7 C6 . . . . -178.62(12) ?

loop_
_cod_related_entry_id
_cod_related_entry_database
_cod_related_entry_code
1 ChemSpider 21140085
